data_7106520
loop_
_publ_author_name
'Lukas Zophel'
'Dirk Beckmann'
'Volker Enkelmann'
'Dennis Chercka'
'Ralph Rieger'
'Klaus Mullen'

_publ_section_title
;
 Asymmetric pyrene derivatives for organic field-effect transistors
;
_journal_name_full Chem.Commun.
_journal_page_first 6960
_journal_paper_doi 10.1039/c1cc11827g
_journal_volume 47
_journal_year 2011
_chemical_absolute_configuration ad
_chemical_formula_moiety 'C18 H12 Br2 O2'
_chemical_formula_sum 'C18 H12 Br2 O2'
_chemical_formula_weight 420.10
_space_group_IT_number 4
_symmetry_cell_setting monoclinic
_symmetry_space_group_name_Hall 'P 2yb'
_symmetry_space_group_name_H-M 'P 1 21 1'
_atom_sites_solution_hydrogens geom
_atom_sites_solution_primary direct
_audit_creation_date 11-02-09
_audit_creation_method CRYSTALS_ver_12.84
_cell_angle_alpha 90
_cell_angle_beta 93.489(3)
_cell_angle_gamma 90
_cell_formula_units_Z 2
_cell_length_a 4.1977(2)
_cell_length_b 18.0487(9)
_cell_length_c 9.8546(5)
_cell_measurement_reflns_used 0
_cell_measurement_temperature 120
_cell_measurement_theta_max 0
_cell_measurement_theta_min 0
_cell_volume 745.23(6)
_computing_cell_refinement 'DENZO/SCALEPACK (Otwinowski & Minor, 1997)'
_computing_data_collection 'COLLECT (Nonius, 1997-2001).'
_computing_data_reduction 'DENZO/SCALEPACK (Otwinowski & Minor, 1997)'
_computing_molecular_graphics 'CAMERON (Watkin et al., 1996)'
_computing_publication_material 'CRYSTALS (Betteridge et al., 2003)'
_computing_structure_refinement 'CRYSTALS (Betteridge et al., 2003)'
_computing_structure_solution 'CRYSTALS (Betteridge et al., 2003)'
_diffrn_ambient_temperature 120
_diffrn_measured_fraction_theta_full 0.996
_diffrn_measured_fraction_theta_max 0.996
_diffrn_measurement_device_type 'Nonius KappaCCD'
_diffrn_measurement_method '\f & \w scans'
_diffrn_radiation_monochromator graphite
_diffrn_radiation_type 'Mo K\a'
_diffrn_radiation_wavelength 0.71073
_diffrn_reflns_av_R_equivalents 0.056
_diffrn_reflns_limit_h_max 5
_diffrn_reflns_limit_h_min -5
_diffrn_reflns_limit_k_max 23
_diffrn_reflns_limit_k_min -25
_diffrn_reflns_limit_l_max 13
_diffrn_reflns_limit_l_min -12
_diffrn_reflns_number 8472
_diffrn_reflns_theta_full 30.003
_diffrn_reflns_theta_max 30.003
_diffrn_reflns_theta_min 3.970
_diffrn_standards_number 0
_exptl_absorpt_coefficient_mu 5.442
_exptl_absorpt_correction_T_max 0.61
_exptl_absorpt_correction_T_min 0.41
_exptl_absorpt_correction_type multi-scan
_exptl_absorpt_process_details 'SORTAV (Blessing)'
_exptl_crystal_colour 'light yellow'
_exptl_crystal_density_diffrn 1.872
_exptl_crystal_description prism
_exptl_crystal_F_000 412
_exptl_crystal_size_max 0.40
_exptl_crystal_size_mid 0.18
_exptl_crystal_size_min 0.09
_refine_diff_density_max 0.65
_refine_diff_density_min -0.70
_refine_ls_abs_structure_details 'Flack (1983), 1739 Friedel-pairs'
_refine_ls_abs_structure_Flack 0.003(19)
_refine_ls_extinction_method None
_refine_ls_goodness_of_fit_ref 1.0493
_refine_ls_hydrogen_treatment constr
_refine_ls_matrix_type full
_refine_ls_number_parameters 200
_refine_ls_number_reflns 3383
_refine_ls_number_restraints 1
_refine_ls_R_factor_all 0.0692
_refine_ls_R_factor_gt 0.0593
_refine_ls_shift/su_max 0.001942
_refine_ls_structure_factor_coef F
_refine_ls_weighting_details
;
Method, part 1, Chebychev polynomial, (Watkin, 1994, Prince, 1982)
[weight] = 1.0/[A~0~*T~0~(x)+A~1~*T~1~(x) ... +A~n-1~]*T~n-1~(x)]
where A~i~ are the Chebychev coefficients listed below and x= Fcalc/Fmax
Method = Robust Weighting (Prince, 1982)
W = [weight] * [1-(deltaF/6*sigmaF)^2^]^2^
A~i~ are:
3.56 -0.323 2.42
;
_refine_ls_weighting_scheme calc
_refine_ls_wR_factor_all 0.0750
_refine_ls_wR_factor_gt 0.0654
_refine_ls_wR_factor_ref 0.0654
_reflns_limit_h_max 5
_reflns_limit_h_min -5
_reflns_limit_k_max 23
_reflns_limit_k_min -25
_reflns_limit_l_max 13
_reflns_limit_l_min 0
_reflns_number_gt 3383
_reflns_number_total 3959
_reflns_threshold_expression I>2.0\s(I)
_cod_data_source_file c1cc11827g.txt
_cod_data_source_block CRYSTALS_cif
_cod_original_sg_symbol_H-M 'P 1 21 1 '
_cod_database_code 7106520

loop_
_symmetry_equiv_pos_as_xyz
x,y,z
-x,y+1/2,-z

loop_
_atom_site_label
_atom_site_type_symbol
_atom_site_fract_x
_atom_site_fract_y
_atom_site_fract_z
_atom_site_U_iso_or_equiv
_atom_site_occupancy
_atom_site_adp_type
_atom_site_refinement_flags_posn
_atom_site_refinement_flags_adp
_atom_site_refinement_flags_occupancy
_atom_site_disorder_assembly
_atom_site_disorder_group
_atom_site_attached_hydrogens
O1 O 0.2479(10) 0.3945(3) -0.3900(5) 0.0279 1.0000 Uani . . . . . .
O2 O -0.1540(11) 0.3044(3) -0.5626(5) 0.0345 1.0000 Uani . . . . . .
Br1 Br 0.32052(18) 0.09698(9) 0.17460(7) 0.0371 1.0000 Uani . . . . . .
Br2 Br -0.11781(17) -0.01150(9) -0.03465(8) 0.0376 1.0000 Uani . . . . . .
C1 C -0.0293(13) 0.1826(3) -0.2619(6) 0.0244 1.0000 Uani . . . . . .
C2 C 0.1718(13) 0.2281(3) -0.1750(6) 0.0218 1.0000 Uani . . . . . .
C3 C 0.2643(13) 0.2991(3) -0.2203(6) 0.0214 1.0000 Uani . . . . . .
C4 C 0.4586(13) 0.3437(3) -0.1310(6) 0.0237 1.0000 Uani . . . . . .
C5 C 0.5622(15) 0.3185(4) -0.0047(6) 0.0275 1.0000 Uani . . . . . .
C6 C 0.4755(16) 0.2486(4) 0.0399(6) 0.0288 1.0000 Uani . . . . . .
C7 C 0.2789(14) 0.2020(4) -0.0425(6) 0.0240 1.0000 Uani . . . . . .
C8 C 0.1785(17) 0.1293(3) -0.0036(6) 0.0294 1.0000 Uani . . . . . .
C9 C -0.0019(14) 0.0866(4) -0.0866(7) 0.0301 1.0000 Uani . . . . . .
C10 C -0.1219(14) 0.1111(3) -0.2210(6) 0.0259 1.0000 Uani . . . . . .
C11 C -0.3262(16) 0.0684(4) -0.3062(7) 0.0302 1.0000 Uani . . . . . .
C12 C -0.4332(15) 0.0970(4) -0.4339(7) 0.0345 1.0000 Uani . . . . . .
C13 C -0.3382(16) 0.1647(4) -0.4762(7) 0.0320 1.0000 Uani . . . . . .
C14 C -0.1375(14) 0.2099(4) -0.3917(6) 0.0255 1.0000 Uani . . . . . .
C15 C -0.0374(14) 0.2813(4) -0.4347(6) 0.0248 1.0000 Uani . . . . . .
C16 C 0.1528(13) 0.3249(3) -0.3512(6) 0.0231 1.0000 Uani . . . . . .
C17 C 0.0147(19) 0.4500(4) -0.3831(11) 0.0492 1.0000 Uani . . . . . .
C18 C 0.074(2) 0.3232(8) -0.6583(8) 0.0674 1.0000 Uani . . . . . .
H41 H 0.5164 0.3920 -0.1592 0.0297 1.0000 Uiso R . . . . .
H51 H 0.6969 0.3488 0.0528 0.0362 1.0000 Uiso R . . . . .
H61 H 0.5489 0.2313 0.1274 0.0361 1.0000 Uiso R . . . . .
H111 H -0.3940 0.0208 -0.2787 0.0416 1.0000 Uiso R . . . . .
H121 H -0.5714 0.0680 -0.4924 0.0411 1.0000 Uiso R . . . . .
H131 H -0.4111 0.1824 -0.5634 0.0401 1.0000 Uiso R . . . . .
H171 H 0.0976 0.4961 -0.4114 0.0574 1.0000 Uiso R . . . . .
H172 H -0.1647 0.4368 -0.4414 0.0574 1.0000 Uiso R . . . . .
H173 H -0.0484 0.4543 -0.2924 0.0574 1.0000 Uiso R . . . . .
H181 H -0.0321 0.3387 -0.7414 0.0764 1.0000 Uiso R . . . . .
H182 H 0.2065 0.3621 -0.6227 0.0764 1.0000 Uiso R . . . . .
H183 H 0.2011 0.2809 -0.6741 0.0764 1.0000 Uiso R . . . . .

loop_
_atom_site_aniso_label
_atom_site_aniso_U_11
_atom_site_aniso_U_22
_atom_site_aniso_U_33
_atom_site_aniso_U_23
_atom_site_aniso_U_13
_atom_site_aniso_U_12
O1 0.0184(19) 0.030(2) 0.036(2) 0.0113(18) 0.0012(17) -0.0022(16)
O2 0.021(2) 0.051(3) 0.030(2) 0.012(2) -0.0055(17) -0.001(2)
Br1 0.0469(4) 0.0320(3) 0.0324(3) 0.0102(3) 0.0011(2) -0.0027(3)
Br2 0.0408(4) 0.0225(3) 0.0502(4) 0.0042(3) 0.0084(3) -0.0008(3)
C1 0.017(2) 0.025(3) 0.032(3) 0.001(2) 0.005(2) 0.006(2)
C2 0.019(2) 0.020(2) 0.027(3) -0.0006(19) 0.0066(19) 0.0045(19)
C3 0.018(2) 0.020(3) 0.026(3) 0.0056(19) 0.004(2) 0.0033(19)
C4 0.018(2) 0.024(3) 0.029(3) 0.007(2) 0.000(2) 0.000(2)
C5 0.030(3) 0.024(3) 0.029(3) -0.001(2) 0.002(2) -0.001(2)
C6 0.033(3) 0.030(3) 0.023(3) -0.002(2) 0.001(2) 0.004(3)
C7 0.022(2) 0.029(3) 0.022(2) 0.004(2) 0.0064(19) 0.005(2)
C8 0.039(3) 0.024(3) 0.027(3) 0.005(2) 0.016(2) 0.011(2)
C9 0.022(3) 0.023(3) 0.047(3) 0.015(2) 0.014(2) 0.006(2)
C10 0.023(3) 0.020(3) 0.035(3) -0.004(2) 0.008(2) 0.000(2)
C11 0.030(3) 0.024(3) 0.037(3) -0.007(2) 0.007(2) 0.000(2)
C12 0.025(3) 0.033(3) 0.046(3) -0.013(3) 0.004(2) -0.002(3)
C13 0.028(3) 0.037(4) 0.031(3) -0.007(2) 0.001(2) 0.003(2)
C14 0.017(2) 0.030(3) 0.030(3) -0.002(2) 0.007(2) 0.004(2)
C15 0.019(3) 0.030(3) 0.025(3) 0.006(2) 0.000(2) 0.002(2)
C16 0.019(2) 0.027(3) 0.024(3) 0.004(2) 0.0029(19) 0.002(2)
C17 0.033(4) 0.024(4) 0.092(7) 0.018(4) 0.012(4) 0.001(3)
C18 0.028(4) 0.150(11) 0.024(3) 0.014(5) -0.001(3) -0.008(5)

loop_
_atom_type_symbol
_atom_type_scat_dispersion_real
_atom_type_scat_dispersion_imag
_atom_type_scat_Cromer_Mann_a1
_atom_type_scat_Cromer_Mann_b1
_atom_type_scat_Cromer_Mann_a2
_atom_type_scat_Cromer_Mann_b2
_atom_type_scat_Cromer_Mann_a3
_atom_type_scat_Cromer_Mann_b3
_atom_type_scat_Cromer_Mann_a4
_atom_type_scat_Cromer_Mann_b4
_atom_type_scat_Cromer_Mann_c
_atom_type_scat_source
C 0.0033 0.0016 2.3100 20.8439 1.0200 10.2075 1.5886 0.5687 0.8650 51.6512 0.2156 'International Tables Vol C 4.2.6.8 and 6.1.1.4'
H 0.0000 0.0000 0.4930 10.5109 0.3229 26.1257 0.1402 3.1424 0.0408 57.7998 0.0030 'International Tables Vol C 4.2.6.8 and 6.1.1.4'
O 0.0106 0.0060 3.0485 13.2771 2.2868 5.7011 1.5463 0.3239 0.8670 32.9089 0.2508 'International Tables Vol C 4.2.6.8 and 6.1.1.4'
Br -0.2901 2.4595 17.1789 2.1723 5.2358 16.5796 5.6377 0.2609 3.9851 41.4328 2.9557 'International Tables Vol C 4.2.6.8 and 6.1.1.4'

loop_
_geom_angle_atom_site_label_1
_geom_angle_site_symmetry_1
_geom_angle_atom_site_label_2
_geom_angle_site_symmetry_2
_geom_angle_atom_site_label_3
_geom_angle_site_symmetry_3
_geom_angle
_geom_angle_publ_flag
C16 . O1 . C17 . 115.0(5) yes
C15 . O2 . C18 . 117.3(5) yes
C2 . C1 . C10 . 121.2(6) yes
C2 . C1 . C14 . 119.1(6) yes
C10 . C1 . C14 . 119.7(6) yes
C1 . C2 . C3 . 119.6(5) yes
C1 . C2 . C7 . 119.9(5) yes
C3 . C2 . C7 . 120.5(5) yes
C2 . C3 . C4 . 118.5(5) yes
C2 . C3 . C16 . 120.0(5) yes
C4 . C3 . C16 . 121.5(5) yes
C3 . C4 . C5 . 120.9(5) yes
C3 . C4 . H41 . 119.2 no
C5 . C4 . H41 . 119.8 no
C4 . C5 . C6 . 120.9(6) yes
C4 . C5 . H51 . 119.6 no
C6 . C5 . H51 . 119.5 no
C5 . C6 . C7 . 121.1(6) yes
C5 . C6 . H61 . 120.5 no
C7 . C6 . H61 . 118.4 no
C2 . C7 . C6 . 118.1(6) yes
C2 . C7 . C8 . 117.6(6) yes
C6 . C7 . C8 . 124.4(6) yes
Br1 . C8 . C7 . 116.4(5) yes
Br1 . C8 . C9 . 121.6(5) yes
C7 . C8 . C9 . 122.1(6) yes
Br2 . C9 . C8 . 121.1(5) yes
Br2 . C9 . C10 . 116.4(5) yes
C8 . C9 . C10 . 122.4(6) yes
C9 . C10 . C1 . 116.8(5) yes
C9 . C10 . C11 . 123.0(6) yes
C1 . C10 . C11 . 120.2(6) yes
C10 . C11 . C12 . 119.0(6) yes
C10 . C11 . H111 . 120.8 no
C12 . C11 . H111 . 120.2 no
C11 . C12 . C13 . 121.4(6) yes
C11 . C12 . H121 . 119.3 no
C13 . C12 . H121 . 119.3 no
C12 . C13 . C14 . 121.0(6) yes
C12 . C13 . H131 . 119.7 no
C14 . C13 . H131 . 119.3 no
C1 . C14 . C13 . 118.6(6) yes
C1 . C14 . C15 . 119.8(6) yes
C13 . C14 . C15 . 121.6(6) yes
C14 . C15 . O2 . 116.5(6) yes
C14 . C15 . C16 . 120.9(5) yes
O2 . C15 . C16 . 122.5(6) yes
C3 . C16 . O1 . 117.7(5) yes
C3 . C16 . C15 . 120.5(5) yes
O1 . C16 . C15 . 121.8(5) yes
O1 . C17 . H171 . 110.0 no
O1 . C17 . H172 . 108.7 no
H171 . C17 . H172 . 109.5 no
O1 . C17 . H173 . 109.8 no
H171 . C17 . H173 . 109.5 no
H172 . C17 . H173 . 109.5 no
O2 . C18 . H181 . 110.0 no
O2 . C18 . H182 . 109.5 no
H181 . C18 . H182 . 109.5 no
O2 . C18 . H183 . 108.9 no
H181 . C18 . H183 . 109.5 no
H182 . C18 . H183 . 109.5 no

loop_
_geom_bond_atom_site_label_1
_geom_bond_site_symmetry_1
_geom_bond_atom_site_label_2
_geom_bond_site_symmetry_2
_geom_bond_distance
_geom_bond_publ_flag
O1 . C16 . 1.380(7) yes
O1 . C17 . 1.405(9) yes
O2 . C15 . 1.387(8) yes
O2 . C18 . 1.425(9) yes
Br1 . C8 . 1.911(6) yes
Br2 . C9 . 1.914(6) yes
C1 . C2 . 1.426(8) yes
C1 . C10 . 1.413(8) yes
C1 . C14 . 1.419(9) yes
C2 . C3 . 1.418(8) yes
C2 . C7 . 1.434(8) yes
C3 . C4 . 1.414(8) yes
C3 . C16 . 1.424(8) yes
C4 . C5 . 1.371(9) yes
C4 . H41 . 0.950 no
C5 . C6 . 1.392(9) yes
C5 . H51 . 0.950 no
C6 . C7 . 1.402(9) yes
C6 . H61 . 0.950 no
C7 . C8 . 1.437(9) yes
C8 . C9 . 1.327(10) yes
C9 . C10 . 1.457(9) yes
C10 . C11 . 1.396(9) yes
C11 . C12 . 1.408(10) yes
C11 . H111 . 0.950 no
C12 . C13 . 1.359(11) yes
C12 . H121 . 0.950 no
C13 . C14 . 1.408(9) yes
C13 . H131 . 0.950 no
C14 . C15 . 1.428(9) yes
C15 . C16 . 1.362(9) yes
C17 . H171 . 0.950 no
C17 . H172 . 0.950 no
C17 . H173 . 0.950 no
C18 . H181 . 0.950 no
C18 . H182 . 0.950 no
C18 . H183 . 0.950 no

loop_
_cod_related_entry_id
_cod_related_entry_database
_cod_related_entry_code
1 ChemSpider 30653299
